data_4031754
loop_
_publ_author_name
'Menta, Sergio'
'Carradori, Simone'
'Secci, Daniela'
'Faggi, Cristina'
'Mannina, Luisa'
'Cirilli, Roberto'
'Pierini, Marco'

_publ_section_title
;
 The Anancomeric Character of the Pharmacophore 1,3,4-Thiadiazoline
 Framework in Chiral Spiro-Cyclohexyl Derivatives: Effects on
 Stereochemistry and Spiro-Junction Lability. Thermodynamic Aspects.
;
_journal_issue 24
_journal_name_full 'The Journal of organic chemistry'
_journal_page_first 11932
_journal_page_last 11940
_journal_paper_doi 10.1021/acs.joc.5b01635
_journal_volume 80
_journal_year 2015
_chemical_absolute_configuration ad
_chemical_formula_moiety C12H19N3O2S
_chemical_formula_sum 'C12 H19 N3 O2 S'
_chemical_formula_weight 269.36
_chemical_name_systematic
;
 N-(1-Acetyl-7-methyl-4-thia-1,2-diaza-spiro[4.5]dec-2-en-3-yl)-acetamide
;
_space_group_IT_number 4
_symmetry_cell_setting monoclinic
_symmetry_space_group_name_Hall 'P 2yb'
_symmetry_space_group_name_H-M 'P 1 21 1'
_atom_sites_solution_hydrogens geom
_atom_sites_solution_primary direct
_atom_sites_solution_secondary difmap
_audit_creation_date
;
'Thu Jan 26 13:54:54 2012'
;
_audit_creation_method
;
CrysAlisPro, Oxford Diffraction Ltd.,
Version 1.171.34.44 (release 25-10-2010 CrysAlis171 .NET)
(compiled Oct 25 2010,18:11:34)
;
_cell_angle_alpha 90.00
_cell_angle_beta 92.584(2)
_cell_angle_gamma 90.00
_cell_formula_units_Z 4
_cell_length_a 8.058(1)
_cell_length_b 14.090(1)
_cell_length_c 12.214(1)
_cell_measurement_reflns_used 5889
_cell_measurement_temperature 150(2)
_cell_measurement_theta_max 71.7590
_cell_measurement_theta_min 4.7903
_cell_volume 1385.3(2)
_computing_cell_refinement
;
CrysAlisPro, Oxford Diffraction Ltd.,
Version 1.171.34.44 (release 25-10-2010 CrysAlis171 .NET)
(compiled Oct 25 2010,18:11:34)
;
_computing_data_collection
;
CrysAlisPro, Oxford Diffraction Ltd.,
Version 1.171.34.44 (release 25-10-2010 CrysAlis171 .NET)
(compiled Oct 25 2010,18:11:34)
;
_computing_data_reduction
;
CrysAlisPro, Oxford Diffraction Ltd.,
Version 1.171.34.44 (release 25-10-2010 CrysAlis171 .NET)
(compiled Oct 25 2010,18:11:34)
;
_computing_molecular_graphics Ortep3
_computing_publication_material Ciftab
_computing_structure_refinement 'SHELXL-97 (Sheldrick, 1997)'
_computing_structure_solution 'SIR2004 J.Appl.Cryst.38,381-388'
_diffrn_ambient_temperature 150(2)
_diffrn_detector_area_resol_mean 8.1241
_diffrn_measured_fraction_theta_full 0.967
_diffrn_measured_fraction_theta_max 0.967
_diffrn_measurement_device_type 'Xcalibur, Onyx'
_diffrn_measurement_method '\w scans'
_diffrn_radiation_monochromator graphite
_diffrn_radiation_source 'Enhance (Cu) X-ray Source'
_diffrn_radiation_type 'Cu K\a'
_diffrn_radiation_wavelength 1.5418
_diffrn_reflns_av_R_equivalents 0.0198
_diffrn_reflns_av_sigmaI/netI 0.0291
_diffrn_reflns_limit_h_max 9
_diffrn_reflns_limit_h_min -8
_diffrn_reflns_limit_k_max 17
_diffrn_reflns_limit_k_min -16
_diffrn_reflns_limit_l_max 11
_diffrn_reflns_limit_l_min -14
_diffrn_reflns_number 7997
_diffrn_reflns_theta_full 71.90
_diffrn_reflns_theta_max 71.90
_diffrn_reflns_theta_min 4.79
_diffrn_standards_decay_% 50
_diffrn_standards_interval_count 200
_diffrn_standards_number 3
_exptl_absorpt_coefficient_mu 2.076
_exptl_absorpt_correction_T_max 0.9203
_exptl_absorpt_correction_T_min 0.8558
_exptl_absorpt_correction_type multi-scan
_exptl_absorpt_process_details
;
CrysAlisPro, Oxford Diffraction Ltd.,
Version 1.171.34.44 (release 25-10-2010 CrysAlis171 .NET)
(compiled Oct 25 2010,18:11:34)
Empirical absorption correction using spherical harmonics,
 implemented in SCALE3 ABSPACK scaling algorithm.
;
_exptl_crystal_colour white
_exptl_crystal_density_diffrn 1.291
_exptl_crystal_density_method 'not measured'
_exptl_crystal_description prismatic
_exptl_crystal_F_000 576
_exptl_crystal_size_max 0.08
_exptl_crystal_size_mid 0.07
_exptl_crystal_size_min 0.04
_refine_diff_density_max 0.395
_refine_diff_density_min -0.415
_refine_diff_density_rms 0.062
_refine_ls_abs_structure_details 'Flack H D (1983), Acta Cryst. A39, 876-881'
_refine_ls_abs_structure_Flack 0.01(2)
_refine_ls_extinction_method none
_refine_ls_goodness_of_fit_ref 1.094
_refine_ls_hydrogen_treatment mixed
_refine_ls_matrix_type full
_refine_ls_number_parameters 333
_refine_ls_number_reflns 4411
_refine_ls_number_restraints 1
_refine_ls_restrained_S_all 1.094
_refine_ls_R_factor_all 0.0448
_refine_ls_R_factor_gt 0.0394
_refine_ls_shift/su_max 0.001
_refine_ls_shift/su_mean 0.000
_refine_ls_structure_factor_coef Fsqd
_refine_ls_weighting_details 'calc w=1/[\s^2^(Fo^2^)+(0.0436P)^2^+1.4535P] where P=(Fo^2^+2Fc^2^)/3'
_refine_ls_weighting_scheme calc
_refine_ls_wR_factor_gt 0.1010
_refine_ls_wR_factor_ref 0.1091
_reflns_number_gt 4103
_reflns_number_total 4411
_reflns_threshold_expression >2sigma(I)
_cod_data_source_file jo5b01635_si_002.cif
_cod_data_source_block exp_617
_cod_depositor_comments
;
The following automatic conversions were performed:

'_symmetry_cell_setting' value 'Monoclinic' changed to 'monoclinic'
according to
/usr/data/users/saulius/crontab/automatic-downloads/rss-feeds/ACS/lib/dictionaries/cif_core.dic
dictionary named 'cif_core.dic' version 2.4.2 from 2011-04-26.

Automatic conversion script
Id: cif_fix_values 4268 2015-11-12 08:31:59Z antanas 

 Adding full bibliography for 4031753--4031756.cif.
;
_cod_original_sg_symbol_H-M P21
_cod_database_code 4031754

loop_
_symmetry_equiv_pos_as_xyz
'x, y, z'
'-x, y+1/2, -z'

loop_
_atom_site_label
_atom_site_type_symbol
_atom_site_fract_x
_atom_site_fract_y
_atom_site_fract_z
_atom_site_U_iso_or_equiv
_atom_site_adp_type
_atom_site_occupancy
_atom_site_symmetry_multiplicity
_atom_site_calc_flag
_atom_site_refinement_flags
N1A N 1.1031(3) 0.1703(2) 1.4633(2) 0.0206(6) Uani 1 1 d .
N2A N 1.0822(4) 0.2078(2) 1.5687(2) 0.0244(7) Uani 1 1 d .
N3A N 1.1800(3) 0.3210(2) 1.6888(2) 0.0222(6) Uani 1 1 d .
O1A O 1.0201(3) 0.0581(2) 1.34013(19) 0.0268(6) Uani 1 1 d .
O2A O 1.3723(3) 0.43395(19) 1.66068(19) 0.0265(6) Uani 1 1 d .
S1A S 1.30726(10) 0.31500(6) 1.48432(7) 0.0258(2) Uani 1 1 d .
C1A C 1.2104(4) 0.2253(3) 1.3897(3) 0.0220(7) Uani 1 1 d .
C2A C 1.3490(4) 0.1675(2) 1.3421(3) 0.0244(7) Uani 1 1 d .
H2A1 H 1.3014 0.1158 1.2987 0.029 Uiso 1 1 calc R
H2A2 H 1.4179 0.1404 1.4012 0.029 Uiso 1 1 calc R
C3A C 1.4562(4) 0.2292(3) 1.2702(3) 0.0290(8) Uani 1 1 d .
H3A H 1.5057 0.2799 1.3159 0.035 Uiso 1 1 calc R
C4A C 1.3456(5) 0.2755(3) 1.1782(3) 0.0315(9) Uani 1 1 d .
H4A1 H 1.4136 0.3159 1.1340 0.038 Uiso 1 1 calc R
H4A2 H 1.2979 0.2263 1.1310 0.038 Uiso 1 1 calc R
C5A C 1.2070(5) 0.3341(3) 1.2243(3) 0.0342(8) Uani 1 1 d .
H5A1 H 1.1364 0.3588 1.1645 0.041 Uiso 1 1 calc R
H5A2 H 1.2544 0.3876 1.2648 0.041 Uiso 1 1 calc R
C6A C 1.1020(5) 0.2741(3) 1.3005(3) 0.0305(8) Uani 1 1 d .
H6A1 H 1.0217 0.3146 1.3344 0.037 Uiso 1 1 calc R
H6A2 H 1.0414 0.2264 1.2576 0.037 Uiso 1 1 calc R
C7A C 1.5960(5) 0.1719(3) 1.2230(4) 0.0472(11) Uani 1 1 d .
H7A1 H 1.6600 0.2121 1.1774 0.071 Uiso 1 1 calc R
H7A2 H 1.5499 0.1204 1.1801 0.071 Uiso 1 1 calc R
H7A3 H 1.6664 0.1471 1.2817 0.071 Uiso 1 1 calc R
C8A C 1.0061(4) 0.0954(3) 1.4310(3) 0.0231(8) Uani 1 1 d .
C9A C 0.8810(5) 0.0614(4) 1.5096(3) 0.0360(10) Uani 1 1 d .
H9A1 H 0.8900 0.0987 1.5754 0.054 Uiso 1 1 calc R
H9A2 H 0.9018 -0.0041 1.5271 0.054 Uiso 1 1 calc R
H9A3 H 0.7712 0.0679 1.4766 0.054 Uiso 1 1 calc R
C10A C 1.1785(4) 0.2778(3) 1.5871(3) 0.0198(7) Uani 1 1 d .
C11A C 1.2771(4) 0.3964(3) 1.7216(3) 0.0218(7) Uani 1 1 d .
C12A C 1.2504(5) 0.4293(3) 1.8370(3) 0.0287(9) Uani 1 1 d .
H12A H 1.1702 0.3891 1.8697 0.043 Uiso 1 1 calc R
H12B H 1.2104 0.4935 1.8355 0.043 Uiso 1 1 calc R
H12C H 1.3536 0.4263 1.8793 0.043 Uiso 1 1 calc R
N1B N 0.8807(3) 0.5944(2) 1.0394(2) 0.0194(6) Uani 1 1 d .
N2B N 0.8957(4) 0.5611(2) 0.9326(2) 0.0224(6) Uani 1 1 d .
N3B N 0.7969(4) 0.4465(2) 0.8134(2) 0.0237(6) Uani 1 1 d .
O1B O 0.9727(3) 0.7068(2) 1.16062(19) 0.0300(6) Uani 1 1 d .
O2B O 0.6159(3) 0.32854(19) 0.84927(19) 0.0254(6) Uani 1 1 d .
S1B S 0.67263(10) 0.45259(6) 1.02029(6) 0.0240(2) Uani 1 1 d .
C1B C 0.7406(4) 0.5581(3) 1.1026(3) 0.0207(7) Uani 1 1 d .
C2B C 0.7942(4) 0.5255(2) 1.2183(3) 0.0231(7) Uani 1 1 d .
H2B1 H 0.8770 0.4759 1.2138 0.028 Uiso 1 1 calc R
H2B2 H 0.8450 0.5784 1.2582 0.028 Uiso 1 1 calc R
C3B C 0.6478(4) 0.4883(3) 1.2810(3) 0.0243(7) Uani 1 1 d .
H3B H 0.6028 0.4328 1.2415 0.029 Uiso 1 1 calc R
C4B C 0.5113(4) 0.5624(3) 1.2832(3) 0.0286(8) Uani 1 1 d .
H4B1 H 0.5520 0.6174 1.3239 0.034 Uiso 1 1 calc R
H4B2 H 0.4179 0.5367 1.3209 0.034 Uiso 1 1 calc R
C5B C 0.4531(4) 0.5929(3) 1.1683(3) 0.0287(8) Uani 1 1 d .
H5B1 H 0.3698 0.6423 1.1729 0.034 Uiso 1 1 calc R
H5B2 H 0.4025 0.5393 1.1296 0.034 Uiso 1 1 calc R
C6B C 0.5990(4) 0.6300(2) 1.1047(3) 0.0247(7) Uani 1 1 d .
H6B1 H 0.5607 0.6443 1.0301 0.030 Uiso 1 1 calc R
H6B2 H 0.6399 0.6883 1.1383 0.030 Uiso 1 1 calc R
C7B C 0.7025(5) 0.4563(3) 1.3969(3) 0.0339(8) Uani 1 1 d .
H7B1 H 0.7876 0.4089 1.3929 0.051 Uiso 1 1 calc R
H7B2 H 0.6090 0.4301 1.4325 0.051 Uiso 1 1 calc R
H7B3 H 0.7450 0.5097 1.4381 0.051 Uiso 1 1 calc R
C8B C 0.9828(4) 0.6676(3) 1.0709(3) 0.0227(7) Uani 1 1 d .
C9B C 1.1103(5) 0.6971(3) 0.9914(3) 0.0304(9) Uani 1 1 d .
H9B1 H 1.0989 0.6586 0.9267 0.046 Uiso 1 1 calc R
H9B2 H 1.2195 0.6890 1.0247 0.046 Uiso 1 1 calc R
H9B3 H 1.0938 0.7626 0.9720 0.046 Uiso 1 1 calc R
C10B C 0.7976(4) 0.4898(3) 0.9148(3) 0.0206(7) Uani 1 1 d .
C11B C 0.7064(4) 0.3669(3) 0.7850(3) 0.0227(7) Uani 1 1 d .
C12B C 0.7317(4) 0.3309(3) 0.6716(3) 0.0262(8) Uani 1 1 d .
H12D H 0.8068 0.3721 0.6356 0.039 Uiso 1 1 calc R
H12E H 0.6270 0.3294 0.6309 0.039 Uiso 1 1 calc R
H12F H 0.7774 0.2680 0.6757 0.039 Uiso 1 1 calc R
HNA H 1.112(5) 0.296(3) 1.735(3) 0.031(11) Uiso 1 1 d .
HNB H 0.853(4) 0.477(3) 0.764(3) 0.017(9) Uiso 1 1 d .

loop_
_atom_site_aniso_label
_atom_site_aniso_U_11
_atom_site_aniso_U_22
_atom_site_aniso_U_33
_atom_site_aniso_U_23
_atom_site_aniso_U_13
_atom_site_aniso_U_12
N1A 0.0220(13) 0.0253(16) 0.0149(13) -0.0027(13) 0.0056(11) -0.0052(13)
N2A 0.0248(14) 0.0329(18) 0.0158(14) -0.0042(14) 0.0049(11) -0.0032(14)
N3A 0.0248(14) 0.0263(16) 0.0156(13) -0.0049(14) 0.0029(11) -0.0073(14)
O1A 0.0283(13) 0.0303(15) 0.0220(13) -0.0086(11) 0.0035(10) -0.0052(11)
O2A 0.0242(12) 0.0299(16) 0.0254(13) 0.0002(11) 0.0026(10) -0.0015(11)
S1A 0.0302(4) 0.0278(5) 0.0202(4) -0.0046(4) 0.0080(3) -0.0086(4)
C1A 0.0212(15) 0.0251(18) 0.0201(16) -0.0029(15) 0.0041(12) -0.0001(14)
C2A 0.0224(16) 0.0254(17) 0.0262(17) -0.0049(15) 0.0082(13) 0.0022(14)
C3A 0.0289(18) 0.0316(19) 0.0280(18) -0.0058(16) 0.0154(14) -0.0043(16)
C4A 0.042(2) 0.033(2) 0.0201(18) -0.0001(16) 0.0104(15) -0.0105(17)
C5A 0.044(2) 0.033(2) 0.0258(17) 0.0073(16) 0.0019(15) -0.0032(17)
C6A 0.0311(19) 0.0352(19) 0.0254(18) 0.0056(16) 0.0039(14) 0.0008(16)
C7A 0.041(2) 0.051(3) 0.051(3) -0.008(2) 0.026(2) -0.003(2)
C8A 0.0197(16) 0.0249(19) 0.0248(18) -0.0050(17) 0.0021(13) -0.0015(15)
C9A 0.035(2) 0.044(2) 0.029(2) -0.0040(19) 0.0066(16) -0.019(2)
C10A 0.0191(15) 0.0206(17) 0.0195(16) -0.0004(15) 0.0001(12) 0.0007(14)
C11A 0.0176(16) 0.0265(19) 0.0213(17) -0.0025(16) -0.0001(13) 0.0027(14)
C12A 0.0279(18) 0.035(2) 0.0231(18) -0.0061(17) 0.0020(14) -0.0021(16)
N1B 0.0239(14) 0.0210(15) 0.0136(13) -0.0045(13) 0.0042(11) -0.0047(12)
N2B 0.0277(14) 0.0228(16) 0.0170(14) -0.0039(13) 0.0048(11) -0.0050(13)
N3B 0.0324(15) 0.0244(16) 0.0149(13) -0.0025(14) 0.0058(11) -0.0033(14)
O1B 0.0355(14) 0.0320(16) 0.0232(14) -0.0104(12) 0.0088(11) -0.0082(12)
O2B 0.0271(12) 0.0258(14) 0.0232(12) 0.0016(11) 0.0021(10) -0.0035(11)
S1B 0.0291(4) 0.0250(5) 0.0184(4) -0.0021(4) 0.0068(3) -0.0056(4)
C1B 0.0205(16) 0.0235(17) 0.0182(15) 0.0038(14) 0.0033(12) 0.0004(14)
C2B 0.0240(16) 0.0265(17) 0.0189(15) -0.0005(14) 0.0012(13) -0.0030(14)
C3B 0.0325(18) 0.0254(17) 0.0152(16) -0.0006(14) 0.0027(13) -0.0069(15)
C4B 0.0272(18) 0.0312(19) 0.0283(18) -0.0027(16) 0.0124(14) -0.0042(16)
C5B 0.0240(17) 0.0291(18) 0.0334(19) -0.0013(16) 0.0063(14) 0.0028(15)
C6B 0.0243(16) 0.0256(17) 0.0244(17) 0.0000(15) 0.0025(13) 0.0026(14)
C7B 0.040(2) 0.042(2) 0.0203(17) 0.0046(18) 0.0046(14) -0.0076(19)
C8B 0.0255(17) 0.0236(19) 0.0193(17) 0.0013(16) 0.0049(13) -0.0010(15)
C9B 0.0328(19) 0.038(2) 0.0214(18) -0.0061(17) 0.0063(15) -0.0155(18)
C10B 0.0276(17) 0.0211(17) 0.0129(15) 0.0020(14) -0.0003(12) 0.0054(14)
C11B 0.0277(18) 0.0186(18) 0.0215(17) -0.0009(16) -0.0030(14) 0.0043(15)
C12B 0.0275(17) 0.029(2) 0.0219(17) -0.0042(16) -0.0009(13) 0.0067(16)

loop_
_atom_type_symbol
_atom_type_description
_atom_type_scat_dispersion_real
_atom_type_scat_dispersion_imag
_atom_type_scat_source
C C 0.0181 0.0091 'International Tables Vol C Tables 4.2.6.8 and 6.1.1.4'
H H 0.0000 0.0000 'International Tables Vol C Tables 4.2.6.8 and 6.1.1.4'
N N 0.0311 0.0180 'International Tables Vol C Tables 4.2.6.8 and 6.1.1.4'
O O 0.0492 0.0322 'International Tables Vol C Tables 4.2.6.8 and 6.1.1.4'
S S 0.3331 0.5567 'International Tables Vol C Tables 4.2.6.8 and 6.1.1.4'

loop_
_geom_angle_atom_site_label_1
_geom_angle_atom_site_label_2
_geom_angle_atom_site_label_3
_geom_angle
C8A N1A N2A 117.7(3)
C8A N1A C1A 124.7(3)
N2A N1A C1A 116.9(3)
C10A N2A N1A 110.9(3)
C11A N3A C10A 125.9(3)
C11A N3A HNA 119(3)
C10A N3A HNA 115(3)
C10A S1A C1A 89.80(16)
N1A C1A C2A 114.1(3)
N1A C1A C6A 109.6(3)
C2A C1A C6A 112.0(3)
N1A C1A S1A 102.5(2)
C2A C1A S1A 107.9(2)
C6A C1A S1A 110.3(3)
C1A C2A C3A 111.0(3)
C1A C2A H2A1 109.4
C3A C2A H2A1 109.4
C1A C2A H2A2 109.4
C3A C2A H2A2 109.4
H2A1 C2A H2A2 108.0
C7A C3A C2A 111.3(3)
C7A C3A C4A 111.1(3)
C2A C3A C4A 109.6(3)
C7A C3A H3A 108.2
C2A C3A H3A 108.2
C4A C3A H3A 108.2
C5A C4A C3A 111.7(3)
C5A C4A H4A1 109.3
C3A C4A H4A1 109.3
C5A C4A H4A2 109.3
C3A C4A H4A2 109.3
H4A1 C4A H4A2 107.9
C4A C5A C6A 111.0(3)
C4A C5A H5A1 109.4
C6A C5A H5A1 109.4
C4A C5A H5A2 109.4
C6A C5A H5A2 109.4
H5A1 C5A H5A2 108.0
C1A C6A C5A 111.5(3)
C1A C6A H6A1 109.3
C5A C6A H6A1 109.3
C1A C6A H6A2 109.3
C5A C6A H6A2 109.3
H6A1 C6A H6A2 108.0
C3A C7A H7A1 109.5
C3A C7A H7A2 109.5
H7A1 C7A H7A2 109.5
C3A C7A H7A3 109.5
H7A1 C7A H7A3 109.5
H7A2 C7A H7A3 109.5
O1A C8A N1A 121.0(3)
O1A C8A C9A 121.9(3)
N1A C8A C9A 117.1(3)
C8A C9A H9A1 109.5
C8A C9A H9A2 109.5
H9A1 C9A H9A2 109.5
C8A C9A H9A3 109.5
H9A1 C9A H9A3 109.5
H9A2 C9A H9A3 109.5
N2A C10A N3A 118.8(3)
N2A C10A S1A 119.0(3)
N3A C10A S1A 122.1(3)
O2A C11A N3A 121.8(3)
O2A C11A C12A 124.0(4)
N3A C11A C12A 114.1(3)
C11A C12A H12A 109.5
C11A C12A H12B 109.5
H12A C12A H12B 109.5
C11A C12A H12C 109.5
H12A C12A H12C 109.5
H12B C12A H12C 109.5
C8B N1B N2B 116.2(3)
C8B N1B C1B 125.2(3)
N2B N1B C1B 118.0(3)
C10B N2B N1B 110.0(3)
C11B N3B C10B 124.6(3)
C11B N3B HNB 121(2)
C10B N3B HNB 115(2)
C10B S1B C1B 89.63(16)
N1B C1B C6B 111.5(3)
N1B C1B C2B 113.2(3)
C6B C1B C2B 111.3(3)
N1B C1B S1B 101.9(2)
C6B C1B S1B 109.7(2)
C2B C1B S1B 108.9(2)
C3B C2B C1B 111.9(3)
C3B C2B H2B1 109.2
C1B C2B H2B1 109.2
C3B C2B H2B2 109.2
C1B C2B H2B2 109.2
H2B1 C2B H2B2 107.9
C4B C3B C2B 110.5(3)
C4B C3B C7B 111.4(3)
C2B C3B C7B 111.6(3)
C4B C3B H3B 107.7
C2B C3B H3B 107.7
C7B C3B H3B 107.7
C3B C4B C5B 111.8(3)
C3B C4B H4B1 109.3
C5B C4B H4B1 109.3
C3B C4B H4B2 109.3
C5B C4B H4B2 109.3
H4B1 C4B H4B2 107.9
C4B C5B C6B 110.7(3)
C4B C5B H5B1 109.5
C6B C5B H5B1 109.5
C4B C5B H5B2 109.5
C6B C5B H5B2 109.5
H5B1 C5B H5B2 108.1
C1B C6B C5B 112.0(3)
C1B C6B H6B1 109.2
C5B C6B H6B1 109.2
C1B C6B H6B2 109.2
C5B C6B H6B2 109.2
H6B1 C6B H6B2 107.9
C3B C7B H7B1 109.5
C3B C7B H7B2 109.5
H7B1 C7B H7B2 109.5
C3B C7B H7B3 109.5
H7B1 C7B H7B3 109.5
H7B2 C7B H7B3 109.5
O1B C8B N1B 121.7(3)
O1B C8B C9B 121.7(3)
N1B C8B C9B 116.6(3)
C8B C9B H9B1 109.5
C8B C9B H9B2 109.5
H9B1 C9B H9B2 109.5
C8B C9B H9B3 109.5
H9B1 C9B H9B3 109.5
H9B2 C9B H9B3 109.5
N2B C10B N3B 118.2(3)
N2B C10B S1B 118.5(3)
N3B C10B S1B 123.3(3)
O2B C11B N3B 121.7(3)
O2B C11B C12B 123.6(3)
N3B C11B C12B 114.7(3)
C11B C12B H12D 109.5
C11B C12B H12E 109.5
H12D C12B H12E 109.5
C11B C12B H12F 109.5
H12D C12B H12F 109.5
H12E C12B H12F 109.5

loop_
_geom_bond_atom_site_label_1
_geom_bond_atom_site_label_2
_geom_bond_distance
N1A C8A 1.361(5)
N1A N2A 1.408(4)
N1A C1A 1.493(4)
N2A C10A 1.269(5)
N3A C11A 1.368(5)
N3A C10A 1.384(4)
N3A HNA 0.87(4)
O1A C8A 1.238(4)
O2A C11A 1.213(4)
S1A C10A 1.745(3)
S1A C1A 1.860(4)
C1A C2A 1.518(4)
C1A C6A 1.528(5)
C2A C3A 1.530(5)
C2A H2A1 0.9700
C2A H2A2 0.9700
C3A C7A 1.521(5)
C3A C4A 1.546(5)
C3A H3A 0.9800
C4A C5A 1.518(5)
C4A H4A1 0.9700
C4A H4A2 0.9700
C5A C6A 1.539(5)
C5A H5A1 0.9700
C5A H5A2 0.9700
C6A H6A1 0.9700
C6A H6A2 0.9700
C7A H7A1 0.9600
C7A H7A2 0.9600
C7A H7A3 0.9600
C8A C9A 1.502(5)
C9A H9A1 0.9600
C9A H9A2 0.9600
C9A H9A3 0.9600
C11A C12A 1.509(5)
C12A H12A 0.9600
C12A H12B 0.9600
C12A H12C 0.9600
N1B C8B 1.365(5)
N1B N2B 1.396(4)
N1B C1B 1.487(4)
N2B C10B 1.291(5)
N3B C11B 1.373(5)
N3B C10B 1.380(4)
N3B HNB 0.88(4)
O1B C8B 1.233(4)
O2B C11B 1.221(4)
S1B C10B 1.751(3)
S1B C1B 1.863(4)
C1B C6B 1.527(5)
C1B C2B 1.530(4)
C2B C3B 1.528(4)
C2B H2B1 0.9700
C2B H2B2 0.9700
C3B C4B 1.518(5)
C3B C7B 1.532(4)
C3B H3B 0.9800
C4B C5B 1.522(5)
C4B H4B1 0.9700
C4B H4B2 0.9700
C5B C6B 1.530(5)
C5B H5B1 0.9700
C5B H5B2 0.9700
C6B H6B1 0.9700
C6B H6B2 0.9700
C7B H7B1 0.9600
C7B H7B2 0.9600
C7B H7B3 0.9600
C8B C9B 1.503(5)
C9B H9B1 0.9600
C9B H9B2 0.9600
C9B H9B3 0.9600
C11B C12B 1.498(5)
C12B H12D 0.9600
C12B H12E 0.9600
C12B H12F 0.9600
